data_2216586
loop_
_publ_author_name
'Siero\'n, Les\/law'

_publ_section_title
Aqua(oxydiacetato-\k^3^<i>O</i>,<i>O</i>',<i>O</i>'')(pyridine-2-carboxamide-\k^2^<i>N</i>^1^,<i>O</i>)copper(II)
_journal_coeditor_code IM2044
_journal_issue 12
_journal_name_full 'Acta Crystallographica Section E'
_journal_page_first m3087
_journal_page_last m3087
_journal_paper_doi 10.1107/S1600536807059144
_journal_volume 63
_journal_year 2007
_chemical_formula_iupac '[Cu (C4 H6 O5) (C6 H2 N2 O) (H2 O)]'
_chemical_formula_moiety 'C10 H12 Cu N2 O7'
_chemical_formula_sum 'C10 H12 Cu N2 O7'
_chemical_formula_weight 335.77
_chemical_name_systematic
;
Aqua(oxydiacetato-\k^3^<i>O</i>,<i>O</i>',<i>O</i>'')(pyridine-2-carboxamide-
\k^2^<i>N</i>^1^,<i>O</i>)copper(II)
;
_space_group_IT_number 14
_symmetry_cell_setting monoclinic
_symmetry_space_group_name_Hall '-P 2yn'
_symmetry_space_group_name_H-M 'P 1 21/n 1'
_atom_sites_solution_hydrogens difmap
_atom_sites_solution_primary direct
_atom_sites_solution_secondary direct
_cell_angle_alpha 90
_cell_angle_beta 104.333(2)
_cell_angle_gamma 90
_cell_formula_units_Z 4
_cell_length_a 7.73550(10)
_cell_length_b 13.2772(2)
_cell_length_c 12.4147(2)
_cell_measurement_reflns_used 7383
_cell_measurement_temperature 296
_cell_measurement_theta_max 29.9
_cell_measurement_theta_min 2.7
_cell_volume 1235.37(3)
_computing_cell_refinement 'CrysAlis RED (Oxford Diffraction, 2006)'
_computing_data_collection 'CrysAlis CCD (Oxford Diffraction, 2006)'
_computing_data_reduction 'CrysAlis RED'
_computing_molecular_graphics 'SHELXTL and Mercury (Macrae <i>et al.</i>,  2006)'
_computing_publication_material 'PLATON (Spek, 2003)'
_computing_structure_refinement 'SHELXTL (Sheldrick, 2003)'
_computing_structure_solution 'SIR97 (Altomare <i>et al.</i>,  1999)'
_diffrn_ambient_temperature 296
_diffrn_detector_area_resol_mean 8.2356
_diffrn_measured_fraction_theta_full 0.999
_diffrn_measured_fraction_theta_max 0.999
_diffrn_measurement_device_type 'Kuma KM-4 CCD diffractometer'
_diffrn_measurement_method '\w scans'
_diffrn_radiation_monochromator graphite
_diffrn_radiation_type MoK\a
_diffrn_radiation_wavelength 0.71073
_diffrn_reflns_av_R_equivalents 0.0095
_diffrn_reflns_av_sigmaI/netI 0.0079
_diffrn_reflns_limit_h_max 9
_diffrn_reflns_limit_h_min -9
_diffrn_reflns_limit_k_max 16
_diffrn_reflns_limit_k_min -16
_diffrn_reflns_limit_l_max 15
_diffrn_reflns_limit_l_min -15
_diffrn_reflns_number 13400
_diffrn_reflns_reduction_process
;
;
_diffrn_reflns_theta_full 26.99
_diffrn_reflns_theta_max 26.99
_diffrn_reflns_theta_min 2.82
_diffrn_standards_decay_% 0
_diffrn_standards_interval_count 0
_diffrn_standards_number 0
_exptl_absorpt_coefficient_mu 1.803
_exptl_absorpt_correction_T_max 0.814
_exptl_absorpt_correction_T_min 0.596
_exptl_absorpt_correction_type multi-scan
_exptl_absorpt_process_details '(CrysAlis RED; Oxford Diffraction, 2006)'
_exptl_crystal_colour blue
_exptl_crystal_density_diffrn 1.805
_exptl_crystal_density_method 'Not Measured'
_exptl_crystal_description Prism
_exptl_crystal_F_000 684
_exptl_crystal_size_max 0.30
_exptl_crystal_size_mid 0.24
_exptl_crystal_size_min 0.12
_refine_diff_density_max 0.362
_refine_diff_density_min -0.292
_refine_ls_extinction_method none
_refine_ls_goodness_of_fit_ref 1.064
_refine_ls_hydrogen_treatment mixed
_refine_ls_matrix_type full
_refine_ls_number_parameters 197
_refine_ls_number_reflns 2688
_refine_ls_number_restraints 0
_refine_ls_restrained_S_all 1.064
_refine_ls_R_factor_all 0.0245
_refine_ls_R_factor_gt 0.0217
_refine_ls_shift/su_max 0.001
_refine_ls_shift/su_mean 0.000
_refine_ls_structure_factor_coef Fsqd
_refine_ls_weighting_details 'calc w=1/[\s^2^(Fo^2^)+(0.0337P)^2^+0.5556P] where P=(Fo^2^+2Fc^2^)/3'
_refine_ls_weighting_scheme calc
_refine_ls_wR_factor_gt 0.0606
_refine_ls_wR_factor_ref 0.0618
_reflns_number_gt 2438
_reflns_number_total 2688
_reflns_threshold_expression I>2\s(I)
_cod_data_source_file im2044.cif
_cod_data_source_block I
_cod_original_sg_symbol_H-M 'P 21/n'
_cod_database_code 2216586
_cod_database_fobs_code 2216586

loop_
_symmetry_equiv_pos_site_id
_symmetry_equiv_pos_as_xyz
1 x,y,z
2 1/2-x,1/2+y,1/2-z
3 -x,-y,-z
4 1/2+x,1/2-y,1/2+z

loop_
_atom_site_aniso_label
_atom_site_aniso_U_11
_atom_site_aniso_U_22
_atom_site_aniso_U_33
_atom_site_aniso_U_12
_atom_site_aniso_U_13
_atom_site_aniso_U_23
Cu1 0.02640(10) 0.02880(10) 0.02710(10) 0.00300(10) 0.00470(10) -0.00140(10)
O1 0.0380(7) 0.0355(6) 0.0293(6) 0.0073(5) -0.0018(5) -0.0024(5)
O2 0.0359(6) 0.0421(7) 0.0321(6) -0.0048(5) 0.0061(5) -0.0076(5)
O3 0.0683(10) 0.0699(10) 0.0408(8) -0.0023(8) 0.0146(7) -0.0230(7)
O4 0.0342(6) 0.0335(6) 0.0326(6) -0.0013(5) 0.0053(5) 0.0042(5)
O5 0.0277(6) 0.0325(6) 0.0473(7) 0.0038(5) 0.0116(5) 0.0102(5)
O6 0.0296(6) 0.0592(9) 0.0576(8) 0.0065(6) 0.0071(6) 0.0241(7)
O7 0.0475(10) 0.0430(9) 0.1135(16) 0.0028(7) 0.0446(10) 0.0180(9)
N1 0.0264(7) 0.0295(7) 0.0270(7) 0.0000(5) 0.0051(5) 0.0013(5)
N2 0.0400(9) 0.0366(8) 0.0308(7) 0.0006(7) 0.0033(7) -0.0056(6)
C1 0.0285(8) 0.0306(8) 0.0257(7) -0.0023(6) 0.0085(6) 0.0014(6)
C2 0.0253(7) 0.0293(7) 0.0271(7) -0.0025(6) 0.0088(6) 0.0016(6)
C3 0.0333(9) 0.0318(8) 0.0402(9) 0.0009(7) 0.0139(7) -0.0022(7)
C4 0.0310(9) 0.0328(9) 0.0537(11) 0.0064(7) 0.0109(8) 0.0085(8)
C5 0.0310(9) 0.0413(10) 0.0405(9) 0.0015(7) -0.0007(7) 0.0107(8)
C6 0.0317(8) 0.0354(9) 0.0299(8) -0.0013(7) 0.0006(7) 0.0015(7)
C7 0.0384(9) 0.0347(9) 0.0314(8) 0.0075(7) 0.0057(7) -0.0031(7)
C8 0.0476(12) 0.0834(16) 0.0287(9) -0.0130(11) 0.0110(8) 0.0006(10)
C9 0.0289(9) 0.0457(10) 0.0419(10) -0.0035(7) 0.0060(7) 0.0116(8)
C10 0.0295(8) 0.0356(8) 0.0330(8) 0.0013(7) 0.0077(7) 0.0034(7)

loop_
_atom_site_type_symbol
_atom_site_label
_atom_site_fract_x
_atom_site_fract_y
_atom_site_fract_z
_atom_site_U_iso_or_equiv
_atom_site_thermal_displace_type
_atom_site_calc_flag
_atom_site_refinement_flags
_atom_site_occupancy
Cu Cu1 0.91871(2) 0.797290(10) 0.46233(2) 0.02780(10) Uani . . 1.000
O O1 0.82820(17) 0.72202(9) 0.32210(10) 0.0361(4) Uani . . 1.000
O O2 0.99275(16) 0.85784(10) 0.60908(10) 0.0371(4) Uani . . 1.000
O O3 0.9346(2) 0.89120(13) 0.77194(12) 0.0595(5) Uani . . 1.000
O O4 0.68592(16) 0.74097(9) 0.54645(10) 0.0340(3) Uani . . 1.000
O O5 0.72887(15) 0.89632(9) 0.41005(11) 0.0354(4) Uani . . 1.000
O O6 0.43811(17) 0.92043(12) 0.35059(12) 0.0495(4) Uani . . 1.000
O O7 1.1011(3) 0.90533(14) 0.39538(19) 0.0637(7) Uani . . 1.000
N N1 1.08345(18) 0.67767(10) 0.49316(11) 0.0279(4) Uani . . 1.000
N N2 0.8586(2) 0.58362(13) 0.22552(13) 0.0368(5) Uani . . 1.000
C C1 0.9078(2) 0.64115(12) 0.31296(13) 0.0280(4) Uani . . 1.000
C C2 1.0604(2) 0.61205(12) 0.40834(13) 0.0268(4) Uani . . 1.000
C C3 1.1611(2) 0.52483(13) 0.41424(15) 0.0343(5) Uani . . 1.000
C C4 1.2872(2) 0.50461(14) 0.51251(16) 0.0391(6) Uani . . 1.000
C C5 1.3100(2) 0.57096(14) 0.60005(16) 0.0393(5) Uani . . 1.000
C C6 1.2065(2) 0.65726(13) 0.58795(14) 0.0336(5) Uani . . 1.000
C C7 0.8996(2) 0.84925(13) 0.68138(14) 0.0354(5) Uani . . 1.000
C C8 0.7381(3) 0.7809(2) 0.65578(16) 0.0530(7) Uani . . 1.000
C C9 0.5314(2) 0.78558(15) 0.47609(16) 0.0393(6) Uani . . 1.000
C C10 0.5693(2) 0.87439(13) 0.40789(14) 0.0327(5) Uani . . 1.000
H H1 0.758(3) 0.5959(17) 0.1771(19) 0.045(6) Uiso . . 1.000
H H2 0.913(3) 0.5324(19) 0.2210(18) 0.042(6) Uiso . . 1.000
H H3 1.14450 0.48120 0.35400 0.0410 Uiso calc R 1.000
H H4 1.35600 0.44640 0.51920 0.0470 Uiso calc R 1.000
H H5 1.39390 0.55800 0.66640 0.0470 Uiso calc R 1.000
H H6 1.22250 0.70230 0.64690 0.0400 Uiso calc R 1.000
H H8A 0.76150 0.72500 0.70770 0.0640 Uiso calc R 1.000
H H8B 0.63800 0.81820 0.66980 0.0640 Uiso calc R 1.000
H H9A 0.45340 0.80800 0.52160 0.0470 Uiso calc R 1.000
H H9B 0.46780 0.73450 0.42570 0.0470 Uiso calc R 1.000
H H71 1.187(4) 0.906(2) 0.383(2) 0.064(9) Uiso . . 1.000
H H72 1.072(4) 0.958(3) 0.398(3) 0.091(12) Uiso . . 1.000

loop_
_atom_type_symbol
_atom_type_description
_atom_type_scat_dispersion_real
_atom_type_scat_dispersion_imag
_atom_type_scat_source
O O 0.0106 0.0060 'International Tables Vol C Tables 4.2.6.8 and 6.1.1.4'
N N 0.0061 0.0033 'International Tables Vol C Tables 4.2.6.8 and 6.1.1.4'
Cu Cu 0.3201 1.2651 'International Tables Vol C Tables 4.2.6.8 and 6.1.1.4'
H H 0.0000 0.0000 'International Tables Vol C Tables 4.2.6.8 and 6.1.1.4'
C C 0.0033 0.0016 'International Tables Vol C Tables 4.2.6.8 and 6.1.1.4'

loop_
_geom_angle_atom_site_label_1
_geom_angle_atom_site_label_2
_geom_angle_atom_site_label_3
_geom_angle
_geom_angle_publ_flag
O1 Cu1 O2 172.55(5) no
O1 Cu1 O4 94.87(5) no
O1 Cu1 O5 88.54(5) no
O1 Cu1 O7 96.42(7) no
O1 Cu1 N1 80.69(5) no
O2 Cu1 O4 78.51(5) no
O2 Cu1 O5 93.20(5) no
O2 Cu1 O7 90.91(7) no
O2 Cu1 N1 97.03(5) no
O4 Cu1 O5 76.87(5) no
O4 Cu1 O7 159.59(6) no
O4 Cu1 N1 100.27(5) no
O5 Cu1 O7 86.47(7) no
O5 Cu1 N1 168.63(5) no
O7 Cu1 N1 98.30(7) no
Cu1 O1 C1 115.87(11) no
Cu1 O2 C7 122.07(11) no
Cu1 O4 C8 103.42(12) no
Cu1 O4 C9 102.05(9) no
C8 O4 C9 115.36(15) no
Cu1 O5 C10 120.09(11) no
Cu1 O7 H72 111(3) no
H71 O7 H72 108(3) no
Cu1 O7 H71 140(2) no
C2 N1 C6 118.86(14) no
Cu1 N1 C2 114.05(11) no
Cu1 N1 C6 127.08(11) no
C1 N2 H2 120.0(16) no
H1 N2 H2 120(2) no
C1 N2 H1 119.4(15) no
N2 C1 C2 121.08(15) no
O1 C1 N2 121.79(15) no
O1 C1 C2 117.12(14) no
N1 C2 C3 122.40(15) no
C1 C2 C3 125.32(15) no
N1 C2 C1 112.15(14) no
C2 C3 C4 118.13(16) no
C3 C4 C5 119.71(16) no
C4 C5 C6 119.11(17) no
N1 C6 C5 121.77(16) no
O2 C7 O3 124.44(16) no
O2 C7 C8 118.83(15) no
O3 C7 C8 116.71(16) no
O4 C8 C7 116.71(17) no
O4 C9 C10 114.56(13) no
O6 C10 C9 117.13(15) no
O5 C10 O6 123.58(16) no
O5 C10 C9 119.28(15) no
C2 C3 H3 121 no
C4 C3 H3 121 no
C3 C4 H4 120 no
C5 C4 H4 120 no
C4 C5 H5 120 no
C6 C5 H5 120 no
N1 C6 H6 119 no
C5 C6 H6 119 no
O4 C8 H8A 108 no
O4 C8 H8B 108 no
C7 C8 H8A 108 no
C7 C8 H8B 108 no
H8A C8 H8B 107 no
O4 C9 H9A 109 no
O4 C9 H9B 109 no
C10 C9 H9A 109 no
C10 C9 H9B 109 no
H9A C9 H9B 108 no

loop_
_geom_bond_atom_site_label_1
_geom_bond_atom_site_label_2
_geom_bond_distance
_geom_bond_publ_flag
Cu1 O1 1.9789(12) no
Cu1 O2 1.9435(12) no
Cu1 O4 2.4132(13) no
Cu1 O5 1.9582(12) no
Cu1 O7 2.306(2) no
Cu1 N1 2.0128(14) no
O1 C1 1.257(2) no
O2 C7 1.288(2) no
O3 C7 1.223(2) no
O4 C8 1.420(2) no
O4 C9 1.423(2) no
O5 C10 1.262(2) no
O6 C10 1.246(2) no
O7 H71 0.72(3) no
O7 H72 0.74(4) no
N1 C2 1.344(2) no
N1 C6 1.345(2) no
N2 C1 1.305(2) no
N2 H1 0.87(2) no
N2 H2 0.81(2) no
C1 C2 1.501(2) no
C2 C3 1.387(2) no
C3 C4 1.387(3) no
C4 C5 1.376(3) no
C5 C6 1.385(2) no
C7 C8 1.513(3) no
C9 C10 1.522(3) no
C3 H3 0.93 no
C4 H4 0.93 no
C5 H5 0.93 no
C6 H6 0.93 no
C8 H8A 0.97 no
C8 H8B 0.97 no
C9 H9A 0.97 no
C9 H9B 0.97 no

loop_
_geom_hbond_atom_site_label_D
_geom_hbond_atom_site_label_H
_geom_hbond_atom_site_label_A
_geom_hbond_site_symmetry_A
_geom_hbond_distance_DH
_geom_hbond_distance_HA
_geom_hbond_distance_DA
_geom_hbond_angle_DHA
_geom_hbond_publ_flag
N2 H1 O2 4_464 0.87(2) 2.11(2) 2.946(2) 161(2) yes
N2 H2 O5 2_645 0.81(2) 2.50(2) 2.985(2) 120(2) yes
N2 H2 O6 2_645 0.81(2) 2.20(2) 2.966(2) 158(2) yes
O7 H71 O6 1_655 0.72(3) 2.09(3) 2.804(3) 175(3) yes
O7 H72 O2 3_776 0.74(4) 2.49(4) 3.225(2) 171(4) yes
C3 H3 O6 2_645 0.93 2.59 3.474(2) 159 yes
C5 H5 O3 2_746 0.93 2.60 3.251(2) 128 yes
C6 H6 O1 4_565 0.93 2.35 3.248(2) 162 yes
C9 H9B O3 4_464 0.97 2.50 3.399(3) 154 yes

loop_
_geom_torsion_atom_site_label_1
_geom_torsion_atom_site_label_2
_geom_torsion_atom_site_label_3
_geom_torsion_atom_site_label_4
_geom_torsion
_geom_torsion_publ_flag
O4 Cu1 O1 C1 -101.07(12) no
O5 Cu1 O1 C1 -177.75(12) no
O7 Cu1 O1 C1 95.97(13) no
N1 Cu1 O1 C1 -1.43(12) no
O4 Cu1 O2 C7 -2.54(13) no
O5 Cu1 O2 C7 73.36(13) no
O7 Cu1 O2 C7 159.88(14) no
N1 Cu1 O2 C7 -101.65(13) no
O1 Cu1 O4 C8 174.68(12) no
O1 Cu1 O4 C9 -65.25(11) no
O2 Cu1 O4 C8 -1.89(12) no
O2 Cu1 O4 C9 118.18(11) no
O5 Cu1 O4 C8 -97.97(13) no
O5 Cu1 O4 C9 22.11(10) no
O7 Cu1 O4 C8 -61.9(2) no
O7 Cu1 O4 C9 58.2(2) no
N1 Cu1 O4 C8 93.28(13) no
N1 Cu1 O4 C9 -146.65(10) no
O1 Cu1 O5 C10 72.95(13) no
O2 Cu1 O5 C10 -99.81(13) no
O4 Cu1 O5 C10 -22.39(12) no
O7 Cu1 O5 C10 169.48(14) no
O1 Cu1 N1 C2 2.90(11) no
O1 Cu1 N1 C6 -175.52(15) no
O2 Cu1 N1 C2 175.73(11) no
O2 Cu1 N1 C6 -2.69(15) no
O4 Cu1 N1 C2 96.20(11) no
O4 Cu1 N1 C6 -82.22(14) no
O7 Cu1 N1 C2 -92.31(12) no
O7 Cu1 N1 C6 89.28(15) no
Cu1 O1 C1 N2 178.58(13) no
Cu1 O1 C1 C2 -0.16(18) no
Cu1 O2 C7 O3 -175.11(14) no
Cu1 O2 C7 C8 6.6(2) no
Cu1 O4 C8 C7 5.4(2) no
C9 O4 C8 C7 -105.2(2) no
Cu1 O4 C9 C10 -20.20(16) no
C8 O4 C9 C10 91.13(19) no
Cu1 O5 C10 O6 -160.48(14) no
Cu1 O5 C10 C9 18.0(2) no
Cu1 N1 C2 C1 -3.65(17) no
Cu1 N1 C2 C3 -179.72(13) no
C6 N1 C2 C1 174.91(14) no
C6 N1 C2 C3 -1.2(2) no
Cu1 N1 C6 C5 178.63(12) no
C2 N1 C6 C5 0.3(2) no
O1 C1 C2 N1 2.6(2) no
O1 C1 C2 C3 178.53(16) no
N2 C1 C2 N1 -176.16(15) no
N2 C1 C2 C3 -0.2(3) no
N1 C2 C3 C4 1.3(2) no
C1 C2 C3 C4 -174.25(15) no
C2 C3 C4 C5 -0.5(2) no
C3 C4 C5 C6 -0.3(3) no
C4 C5 C6 N1 0.4(3) no
O2 C7 C8 O4 -8.3(3) no
O3 C7 C8 O4 173.30(18) no
O4 C9 C10 O5 6.2(2) no
O4 C9 C10 O6 -175.28(15) no
